data_4118735
loop_
_publ_author_name
'Javier Carreras'
'Mahendra Patil'
'Walter Thiel'
'Manuel Alcarazo'

_publ_section_title
;
 Exploiting the \p-Acceptor Properties of Carbene-Stabilized Phosphorus
 Centered Trications [L3P]3+: Applications in Pt(II) Catalysis
;
_journal_name_full 'Journal of the American Chemical Society'
_journal_page_first 16753
_journal_page_last 16758
_journal_paper_doi 10.1021/ja306947m
_journal_volume 134
_journal_year 2012
_chemical_compound_source ethanole
_chemical_formula_moiety 'C23 H13 F3'
_chemical_formula_sum 'C23 H13 F3'
_chemical_formula_weight 346.33
_space_group_crystal_system monoclinic
_space_group_IT_number 14
_space_group_name_Hall '-P 2ybc'
_space_group_name_H-M_alt 'P 1 21/c 1'
_symmetry_cell_setting monoclinic
_symmetry_Int_Tables_number 14
_symmetry_space_group_name_Hall '-P 2ybc'
_symmetry_space_group_name_H-M 'P 1 21/c 1'
_atom_sites_solution_hydrogens geom
_atom_sites_solution_primary direct
_atom_sites_solution_secondary difmap
_audit_block_code CSJ-CA-418-11
_audit_creation_date 2012-05-23
_audit_creation_method
;
  Olex2 1.1
  (compiled 2011.11.01 svn.r2039, GUI svn.r3906)
;
_cell_angle_alpha 90.00
_cell_angle_beta 106.890(11)
_cell_angle_gamma 90.00
_cell_formula_units_Z 4
_cell_length_a 12.0407(14)
_cell_length_b 11.2123(12)
_cell_length_c 11.8610(16)
_cell_measurement_reflns_used 19236
_cell_measurement_temperature 100
_cell_measurement_theta_max 33.0812
_cell_measurement_theta_min 2.7933
_cell_volume 1532.2(3)
_computing_cell_refinement 'DENZO (Bruker AXS, 2006)'
_computing_data_collection 'DATCOL (Bruker AXS, 2006)'
_computing_data_reduction 'DENZO (Bruker AXS, 2006)'
_computing_molecular_graphics 'DIAMOND (Crystal Impact GbR, 2005)'
_computing_publication_material
;
O. V. Dolomanov, L. J. Bourhis, R. J. Gildea, J. A. K. Howard and H. Puschmann,
OLEX2: a complete structure solution, refinement and analysis program.
J. Appl. Cryst. (2009). 42, 339-341.
;
_computing_structure_refinement 'SHELXL-97 (Sheldrick, 2008)'
_computing_structure_solution 'SHELXS-97 (Sheldrick, 2008)'
_diffrn_ambient_temperature 100
_diffrn_detector_area_resol_mean 18.02
_diffrn_measured_fraction_theta_full 0.997
_diffrn_measured_fraction_theta_max 0.994
_diffrn_measurement_device_type 'Bruker AXS Enraf-Nonius KappaCCD'
_diffrn_measurement_method 'CCD \f- and \w-scans'
_diffrn_radiation_monochromator graphite
_diffrn_radiation_source '0.2 x 2mm^2^ focus rotating anode'
_diffrn_radiation_type MoK\a
_diffrn_radiation_wavelength 0.71073
_diffrn_reflns_av_R_equivalents 0.0698
_diffrn_reflns_av_unetI/netI 0.1068
_diffrn_reflns_limit_h_max 17
_diffrn_reflns_limit_h_min -17
_diffrn_reflns_limit_k_max 16
_diffrn_reflns_limit_k_min -15
_diffrn_reflns_limit_l_max 17
_diffrn_reflns_limit_l_min -16
_diffrn_reflns_number 16304
_diffrn_reflns_theta_full 27.50
_diffrn_reflns_theta_max 32.03
_diffrn_reflns_theta_min 2.79
_exptl_absorpt_coefficient_mu 0.112
_exptl_absorpt_correction_T_max 0.99317
_exptl_absorpt_correction_T_min 0.98591
_exptl_absorpt_correction_type gaussian
_exptl_absorpt_process_details 'SADABS (Bruker AXS, 2008)'
_exptl_crystal_colour colourless
_exptl_crystal_density_diffrn 1.501
_exptl_crystal_description block
_exptl_crystal_F_000 712
_exptl_crystal_size_max 0.14
_exptl_crystal_size_mid 0.08
_exptl_crystal_size_min 0.07
_refine_diff_density_max 0.448
_refine_diff_density_min -0.363
_refine_diff_density_rms 0.081
_refine_ls_extinction_method none
_refine_ls_goodness_of_fit_ref 1.076
_refine_ls_hydrogen_treatment constr
_refine_ls_matrix_type full
_refine_ls_number_parameters 235
_refine_ls_number_reflns 5309
_refine_ls_number_restraints 0
_refine_ls_restrained_S_all 1.076
_refine_ls_R_factor_all 0.1466
_refine_ls_R_factor_gt 0.0704
_refine_ls_shift/su_max 0.000
_refine_ls_shift/su_mean 0.000
_refine_ls_structure_factor_coef Fsqd
_refine_ls_weighting_details 'calc w=1/[\s^2^(Fo^2^)+(0.0495P)^2^+0.6626P] where P=(Fo^2^+2Fc^2^)/3'
_refine_ls_weighting_scheme calc
_refine_ls_wR_factor_gt 0.1242
_refine_ls_wR_factor_ref 0.1510
_reflns_number_gt 3075
_reflns_number_total 5309
_reflns_threshold_expression >2sigma(I)
_cod_data_source_file ja306947m_si_005.cif
_cod_data_source_block 7816sadabs
_cod_original_sg_symbol_Hall '-p 2ybc'
_cod_original_sg_symbol_H-M 'P 21/c'
_cod_database_code 4118735

loop_
_space_group_symop_id
_space_group_symop_operation_xyz
1 'x, y, z'
2 '-x, y+1/2, -z+1/2'
3 '-x, -y, -z'
4 'x, -y-1/2, z-1/2'

loop_
_atom_site_label
_atom_site_type_symbol
_atom_site_fract_x
_atom_site_fract_y
_atom_site_fract_z
_atom_site_U_iso_or_equiv
_atom_site_adp_type
_atom_site_occupancy
_atom_site_symmetry_multiplicity
_atom_site_calc_flag
_atom_site_refinement_flags
F1 F 0.48181(13) 0.75428(12) 0.64967(12) 0.0348(4) Uani 1 1 d .
F2 F 0.37842(11) 0.68507(12) 0.75437(13) 0.0299(3) Uani 1 1 d .
F3 F 0.54667(11) 0.61331(12) 0.77283(13) 0.0325(4) Uani 1 1 d .
C1 C 0.39790(16) 0.56322(17) 0.60006(18) 0.0141(4) Uani 1 1 d .
C2 C 0.37044(16) 0.44935(18) 0.63521(18) 0.0145(4) Uani 1 1 d .
H2 H 0.3882 0.4306 0.7149 0.017 Uiso 1 1 calc R
C3 C 0.31759(16) 0.36622(17) 0.55184(18) 0.0141(4) Uani 1 1 d .
H3 H 0.3010 0.2912 0.5762 0.017 Uiso 1 1 calc R
C4 C 0.28751(15) 0.39177(17) 0.42936(18) 0.0123(4) Uani 1 1 d .
C5 C 0.22764(15) 0.30856(17) 0.33811(18) 0.0123(4) Uani 1 1 d .
C6 C 0.22454(16) 0.17971(17) 0.35833(18) 0.0128(4) Uani 1 1 d .
C7 C 0.31183(17) 0.12064(18) 0.44607(19) 0.0164(4) Uani 1 1 d .
H7 H 0.3738 0.1645 0.4927 0.020 Uiso 1 1 calc R
C8 C 0.30744(18) -0.00051(18) 0.46436(19) 0.0189(4) Uani 1 1 d .
H8 H 0.3664 -0.0378 0.5221 0.023 Uiso 1 1 calc R
C9 C 0.21409(19) -0.06690(19) 0.39577(19) 0.0200(5) Uani 1 1 d .
H9 H 0.2078 -0.1476 0.4111 0.024 Uiso 1 1 calc R
C10 C 0.13139(18) -0.01246(18) 0.30534(19) 0.0177(4) Uani 1 1 d .
H10 H 0.0707 -0.0579 0.2587 0.021 Uiso 1 1 calc R
C11 C 0.13606(16) 0.10985(17) 0.28143(18) 0.0134(4) Uani 1 1 d .
C12 C 0.06085(15) 0.16289(18) 0.17335(18) 0.0135(4) Uani 1 1 d .
C13 C -0.03125(16) 0.09959(18) 0.09636(19) 0.0162(4) Uani 1 1 d .
H13 H -0.0546 0.0274 0.1208 0.019 Uiso 1 1 calc R
C14 C -0.08746(16) 0.14205(19) -0.01404(19) 0.0190(4) Uani 1 1 d .
H14 H -0.1482 0.0988 -0.0635 0.023 Uiso 1 1 calc R
C15 C -0.05345(17) 0.24983(19) -0.05202(19) 0.0186(4) Uani 1 1 d .
H15 H -0.0880 0.2762 -0.1285 0.022 Uiso 1 1 calc R
C16 C 0.03166(16) 0.31731(18) 0.02424(18) 0.0160(4) Uani 1 1 d .
H16 H 0.0521 0.3905 -0.0009 0.019 Uiso 1 1 calc R
C17 C 0.08840(15) 0.27778(17) 0.13948(17) 0.0128(4) Uani 1 1 d .
C18 C 0.17082(15) 0.35256(17) 0.22554(17) 0.0122(4) Uani 1 1 d .
C19 C 0.19107(16) 0.47315(17) 0.19725(18) 0.0143(4) Uani 1 1 d .
H19 H 0.1550 0.5018 0.1219 0.017 Uiso 1 1 calc R
C20 C 0.26137(16) 0.54648(18) 0.27740(18) 0.0155(4) Uani 1 1 d .
H20 H 0.2793 0.6216 0.2543 0.019 Uiso 1 1 calc R
C21 C 0.30796(15) 0.51005(17) 0.39617(18) 0.0122(4) Uani 1 1 d .
C22 C 0.36714(16) 0.59303(17) 0.48334(19) 0.0142(4) Uani 1 1 d .
H22 H 0.3851 0.6683 0.4608 0.017 Uiso 1 1 calc R
C23 C 0.45143(17) 0.65323(18) 0.69274(19) 0.0163(4) Uani 1 1 d .

loop_
_atom_site_aniso_label
_atom_site_aniso_U_11
_atom_site_aniso_U_22
_atom_site_aniso_U_33
_atom_site_aniso_U_23
_atom_site_aniso_U_13
_atom_site_aniso_U_12
F1 0.0530(9) 0.0254(7) 0.0233(8) -0.0045(6) 0.0070(7) -0.0220(7)
F2 0.0284(7) 0.0286(7) 0.0372(9) -0.0167(6) 0.0167(6) -0.0024(6)
F3 0.0253(7) 0.0338(8) 0.0264(8) -0.0131(6) -0.0114(6) 0.0094(6)
C1 0.0109(8) 0.0149(9) 0.0150(10) -0.0014(8) 0.0016(7) 0.0011(7)
C2 0.0144(9) 0.0173(10) 0.0105(10) 0.0026(8) 0.0013(7) 0.0013(8)
C3 0.0165(9) 0.0108(9) 0.0137(10) 0.0018(8) 0.0025(8) 0.0006(7)
C4 0.0110(8) 0.0141(9) 0.0113(10) 0.0030(7) 0.0024(7) 0.0015(7)
C5 0.0109(8) 0.0128(9) 0.0126(10) 0.0009(8) 0.0028(7) -0.0004(7)
C6 0.0154(9) 0.0119(9) 0.0120(10) 0.0003(8) 0.0051(7) -0.0007(7)
C7 0.0176(9) 0.0179(10) 0.0130(10) 0.0012(8) 0.0033(8) 0.0001(8)
C8 0.0246(10) 0.0169(10) 0.0143(11) 0.0048(9) 0.0042(8) 0.0047(9)
C9 0.0317(11) 0.0121(9) 0.0191(12) 0.0013(8) 0.0120(9) -0.0003(9)
C10 0.0213(10) 0.0167(10) 0.0162(11) -0.0029(8) 0.0073(8) -0.0035(8)
C11 0.0155(8) 0.0140(9) 0.0122(10) -0.0012(8) 0.0066(7) -0.0019(7)
C12 0.0127(8) 0.0158(9) 0.0131(10) -0.0023(8) 0.0054(7) -0.0006(7)
C13 0.0150(9) 0.0160(10) 0.0187(11) -0.0047(8) 0.0066(8) -0.0018(7)
C14 0.0130(9) 0.0230(11) 0.0194(11) -0.0091(9) 0.0021(8) -0.0011(8)
C15 0.0163(9) 0.0225(11) 0.0144(11) -0.0025(9) 0.0001(8) 0.0045(8)
C16 0.0161(9) 0.0163(10) 0.0143(11) -0.0004(8) 0.0026(8) 0.0021(8)
C17 0.0104(8) 0.0162(10) 0.0114(10) -0.0018(8) 0.0024(7) 0.0023(7)
C18 0.0114(8) 0.0135(9) 0.0118(10) -0.0008(8) 0.0035(7) -0.0010(7)
C19 0.0151(9) 0.0149(10) 0.0116(10) 0.0040(8) 0.0020(7) 0.0007(7)
C20 0.0170(9) 0.0129(9) 0.0155(11) 0.0035(8) 0.0029(8) -0.0010(7)
C21 0.0099(8) 0.0125(9) 0.0132(10) 0.0011(8) 0.0019(7) -0.0004(7)
C22 0.0117(8) 0.0125(9) 0.0175(11) 0.0014(8) 0.0026(7) 0.0002(7)
C23 0.0162(9) 0.0157(10) 0.0154(11) -0.0021(8) 0.0022(8) 0.0012(8)

loop_
_atom_type_symbol
_atom_type_description
_atom_type_scat_dispersion_real
_atom_type_scat_dispersion_imag
_atom_type_scat_source
C C 0.0033 0.0016 'International Tables Vol C Tables 4.2.6.8 and 6.1.1.4'
H H 0.0000 0.0000 'International Tables Vol C Tables 4.2.6.8 and 6.1.1.4'
F F 0.0171 0.0103 'International Tables Vol C Tables 4.2.6.8 and 6.1.1.4'

loop_
_exptl_crystal_face_index_h
_exptl_crystal_face_index_k
_exptl_crystal_face_index_l
_exptl_crystal_face_perp_dist
2.00 -1.00 -1.00 0.0350
-2.00 1.00 1.00 0.0350
-1.00 -1.00 0.00 0.0400
1.00 1.00 0.00 0.0400
-1.00 -1.00 5.00 0.0700
1.00 1.00 -5.00 0.0700

loop_
_geom_angle_atom_site_label_1
_geom_angle_atom_site_label_2
_geom_angle_atom_site_label_3
_geom_angle
C2 C1 C23 118.80(18)
C22 C1 C2 120.16(19)
C22 C1 C23 120.82(18)
C3 C2 C1 120.03(19)
C2 C3 C4 121.77(18)
C3 C4 C5 123.81(17)
C3 C4 C21 117.19(18)
C21 C4 C5 118.71(18)
C4 C5 C6 122.81(18)
C18 C5 C4 118.90(17)
C18 C5 C6 118.29(18)
C7 C6 C5 122.28(18)
C7 C6 C11 118.29(18)
C11 C6 C5 119.23(18)
C8 C7 C6 121.6(2)
C7 C8 C9 119.7(2)
C10 C9 C8 119.70(19)
C9 C10 C11 121.9(2)
C6 C11 C12 119.75(18)
C10 C11 C6 118.39(19)
C10 C11 C12 121.50(19)
C13 C12 C11 122.27(18)
C13 C12 C17 118.68(19)
C17 C12 C11 118.78(17)
C14 C13 C12 121.43(19)
C13 C14 C15 119.99(19)
C16 C15 C14 119.8(2)
C15 C16 C17 121.4(2)
C12 C17 C18 119.36(18)
C16 C17 C12 118.24(18)
C16 C17 C18 122.37(18)
C5 C18 C17 120.49(17)
C5 C18 C19 119.13(18)
C19 C18 C17 120.34(18)
C20 C19 C18 121.61(19)
C19 C20 C21 120.66(18)
C20 C21 C4 119.52(18)
C20 C21 C22 120.36(18)
C22 C21 C4 119.95(18)
C1 C22 C21 120.58(18)
F1 C23 F2 106.11(16)
F1 C23 C1 113.51(17)
F2 C23 C1 111.66(16)
F3 C23 F1 106.38(16)
F3 C23 F2 105.31(17)
F3 C23 C1 113.25(17)

loop_
_geom_bond_atom_site_label_1
_geom_bond_atom_site_label_2
_geom_bond_distance
F1 C23 1.337(2)
F2 C23 1.345(2)
F3 C23 1.336(2)
C1 C2 1.412(3)
C1 C22 1.367(3)
C1 C23 1.493(3)
C2 C3 1.373(3)
C3 C4 1.421(3)
C4 C5 1.452(3)
C4 C21 1.425(3)
C5 C6 1.467(3)
C5 C18 1.401(3)
C6 C7 1.411(3)
C6 C11 1.420(3)
C7 C8 1.379(3)
C8 C9 1.396(3)
C9 C10 1.376(3)
C10 C11 1.405(3)
C11 C12 1.464(3)
C12 C13 1.407(3)
C12 C17 1.417(3)
C13 C14 1.373(3)
C14 C15 1.392(3)
C15 C16 1.379(3)
C16 C17 1.410(3)
C17 C18 1.463(3)
C18 C19 1.431(3)
C19 C20 1.352(3)
C20 C21 1.417(3)
C21 C22 1.419(3)
